data_4307359
loop_
_publ_author_name
'Timothy J. Boyle'
'Robin M. Sewell'
'Leigh Anna M. Ottley'
'Harry D. Pratt'
'Christopher J. Quintana'
'Scott D. Bunge'

_publ_contact_author_address '1001 University Blvd, Albuquerque, NM 87106'
_publ_contact_author_email tjboyle@sandia.gov
_publ_contact_author_fax '(505) 272-7336'
_publ_contact_author_name 'Timothy J. Boyle et.al.'
_publ_section_title
;
Controlled Synthesis of a Structurally Characterized Family of Sterically
Constrained Heterocyclic Alkoxy-Modified Titanium Alkoxides
;
_journal_name_full 'Inorganic Chemistry'
_journal_page_first 1825
_journal_page_last 1835
_journal_paper_doi 10.1021/ic0618798
_journal_volume 46
_journal_year 2007
_chemical_formula_moiety 'C29 H29 N5 O4 Ti'
_chemical_formula_sum 'C29 H29 N5 O4 Ti'
_chemical_formula_weight 559.47
_chemical_name_common '(19) Ti(OPy)2(4AP)2'
_chemical_name_systematic
; 
 ? 
;
_space_group_IT_number 56
_symmetry_cell_setting orthorhombic
_symmetry_space_group_name_Hall '-P 2ab 2ac'
_symmetry_space_group_name_H-M 'P c c n'
_atom_sites_solution_hydrogens geom
_atom_sites_solution_primary direct
_atom_sites_solution_secondary difmap
_audit_creation_method SHELXL-97
_cell_angle_alpha 90.00
_cell_angle_beta 90.00
_cell_angle_gamma 90.00
_cell_formula_units_Z 4
_cell_length_a 12.5716(18)
_cell_length_b 12.8307(19)
_cell_length_c 16.406(2)
_cell_measurement_temperature 273(2)
_cell_measurement_theta_max 26.36
_cell_measurement_theta_min 2.27
_cell_volume 2646.3(6)
_computing_cell_refinement 'Bruker SMART'
_computing_data_collection 'Bruker SMART'
_computing_data_reduction 'Bruker SAINT'
_computing_molecular_graphics 'Bruker SHELXTL'
_computing_publication_material 'Bruker SHELXTL'
_computing_structure_refinement 'SHELXL-97 (Sheldrick, 1997)'
_computing_structure_solution 'SHELXS-97 (Sheldrick, 1990)'
_diffrn_ambient_temperature 273(2)
_diffrn_measured_fraction_theta_full 0.999
_diffrn_measured_fraction_theta_max 0.999
_diffrn_measurement_device_type 'CCD area detector'
_diffrn_measurement_method 'phi and omega scans'
_diffrn_radiation_monochromator graphite
_diffrn_radiation_source 'fine-focus sealed tube'
_diffrn_radiation_type MoK\a
_diffrn_radiation_wavelength 0.71073
_diffrn_reflns_av_R_equivalents 0.1245
_diffrn_reflns_av_sigmaI/netI 0.0773
_diffrn_reflns_limit_h_max 15
_diffrn_reflns_limit_h_min -15
_diffrn_reflns_limit_k_max 15
_diffrn_reflns_limit_k_min -16
_diffrn_reflns_limit_l_max 20
_diffrn_reflns_limit_l_min -20
_diffrn_reflns_number 19821
_diffrn_reflns_theta_full 26.36
_diffrn_reflns_theta_max 26.36
_diffrn_reflns_theta_min 2.27
_exptl_absorpt_coefficient_mu 0.369
_exptl_absorpt_correction_T_max 0.929
_exptl_absorpt_correction_T_min 0.925
_exptl_absorpt_correction_type empirical
_exptl_absorpt_process_details SADABS
_exptl_crystal_colour Dark
_exptl_crystal_density_diffrn 1.404
_exptl_crystal_density_meas ?
_exptl_crystal_density_method .
_exptl_crystal_description Irregular
_exptl_crystal_F_000 1168
_exptl_crystal_size_max 0.21
_exptl_crystal_size_mid 0.20
_exptl_crystal_size_min 0.20
_refine_diff_density_max 0.291
_refine_diff_density_min -0.366
_refine_diff_density_rms 0.067
_refine_ls_extinction_method none
_refine_ls_goodness_of_fit_ref 1.107
_refine_ls_hydrogen_treatment mixed
_refine_ls_matrix_type full
_refine_ls_number_parameters 236
_refine_ls_number_reflns 2707
_refine_ls_number_restraints 0
_refine_ls_restrained_S_all 1.107
_refine_ls_R_factor_all 0.1244
_refine_ls_R_factor_gt 0.0750
_refine_ls_shift/su_max 0.000
_refine_ls_shift/su_mean 0.000
_refine_ls_structure_factor_coef Fsqd
_refine_ls_weighting_details 'calc w=1/[\s^2^(Fo^2^)+(0.0303P)^2^+4.3628P] where P=(Fo^2^+2Fc^2^)/3'
_refine_ls_weighting_scheme calc
_refine_ls_wR_factor_gt 0.1207
_refine_ls_wR_factor_ref 0.1374
_reflns_number_gt 1826
_reflns_number_total 2707
_reflns_threshold_expression >2sigma(I)
_cod_data_source_file ic0618798si20061106_104430_15.cif
_cod_data_source_block gra013p
_cod_depositor_comments
;
The following automatic conversions were performed:
'_symmetry_cell_setting' value 'Orthorhombic' changed to 'orthorhombic'
according to '/home/saulius/struct/CIF-dictionaries/cif_core.dic'
dictionary named 'cif_core.dic' version 2.4.1 from 2010-06-29.

Automatic conversion script
Id: cif_fix_enum 1527 2010-12-29 10:47:43Z saulius 
;
_cod_original_cell_volume 2646.3(7)
_cod_database_code 4307359

loop_
_symmetry_equiv_pos_as_xyz
'x, y, z'
'-x+1/2, -y+1/2, z'
'-x, y+1/2, -z+1/2'
'x+1/2, -y, -z+1/2'
'-x, -y, -z'
'x-1/2, y-1/2, -z'
'x, -y-1/2, z-1/2'
'-x-1/2, y, z-1/2'

loop_
_atom_site_label
_atom_site_type_symbol
_atom_site_fract_x
_atom_site_fract_y
_atom_site_fract_z
_atom_site_U_iso_or_equiv
_atom_site_adp_type
_atom_site_occupancy
_atom_site_symmetry_multiplicity
_atom_site_calc_flag
_atom_site_refinement_flags
_atom_site_disorder_assembly
_atom_site_disorder_group
C12 C 0.4820(4) 0.2055(4) 0.6073(3) 0.0430(12) Uani 1 1 d . . .
Ti1 Ti 0.2500 0.2500 0.36423(6) 0.0227(3) Uani 1 2 d S . .
O1 O 0.1486(2) 0.3026(2) 0.29289(15) 0.0310(7) Uani 1 1 d . . .
O2 O 0.3086(2) 0.37995(19) 0.39086(16) 0.0280(6) Uani 1 1 d . . .
N1 N 0.0856(4) 0.6915(3) 0.1520(3) 0.0559(13) Uani 1 1 d . . .
N2 N 0.2500 0.7500 0.5013(3) 0.0555(16) Uani 1 2 d S . .
N3 N 0.1374(3) 0.2817(2) 0.46720(19) 0.0246(8) Uani 1 1 d . . .
C1 C 0.1000(4) 0.5909(3) 0.1820(2) 0.0327(10) Uani 1 1 d . . .
C2 C 0.1975(4) 0.5395(4) 0.1763(3) 0.0374(11) Uani 1 1 d . . .
C3 C 0.2123(4) 0.4435(3) 0.2116(3) 0.0319(11) Uani 1 1 d . . .
C4 C 0.1326(3) 0.3957(3) 0.2557(2) 0.0274(9) Uani 1 1 d . . .
C5 C 0.0342(4) 0.4428(3) 0.2592(3) 0.0319(10) Uani 1 1 d . . .
C6 C 0.0176(4) 0.5396(4) 0.2224(3) 0.0336(11) Uani 1 1 d . . .
C7 C 0.1117(4) 0.3749(3) 0.4990(3) 0.0339(11) Uani 1 1 d . . .
C8 C 0.0515(4) 0.3839(4) 0.5690(3) 0.0433(13) Uani 1 1 d . . .
C9 C 0.3684(4) 0.4018(3) 0.4607(3) 0.0336(11) Uani 1 1 d . . .
C10 C 0.3999(3) 0.3041(3) 0.5036(2) 0.0252(9) Uani 1 1 d . . .
C11 C 0.4591(4) 0.3004(4) 0.5737(3) 0.0360(11) Uani 1 1 d . . .
C13 C 0.2546(5) 0.6588(4) 0.3762(3) 0.0567(14) Uani 1 1 d . . .
C14 C 0.2500 0.7500 0.3333(5) 0.0539(19) Uani 1 2 d S . .
C15 C 0.2541(5) 0.6634(4) 0.4588(3) 0.0527(14) Uani 1 1 d . . .
H12 H 0.038(3) 0.450(3) 0.585(2) 0.029(11) Uiso 1 1 d . . .
H4 H -0.025(3) 0.410(3) 0.287(2) 0.020(10) Uiso 1 1 d . . .
H1 H 0.019(4) 0.718(3) 0.150(3) 0.043(14) Uiso 1 1 d . . .
H11 H 0.328(3) 0.445(3) 0.500(2) 0.037(12) Uiso 1 1 d . . .
H10 H 0.433(3) 0.436(3) 0.446(2) 0.035(12) Uiso 1 1 d . . .
H8 H 0.260(4) 0.598(4) 0.352(3) 0.077(18) Uiso 1 1 d . . .
H3 H -0.056(3) 0.568(3) 0.223(2) 0.033(12) Uiso 1 1 d . . .
H6 H 0.274(3) 0.407(3) 0.206(2) 0.035(12) Uiso 1 1 d . . .
H5 H 0.251(4) 0.576(4) 0.147(3) 0.063(15) Uiso 1 1 d . . .
H16 H 0.523(4) 0.197(3) 0.655(3) 0.056(15) Uiso 1 1 d . . .
H2 H 0.125(5) 0.712(5) 0.106(4) 0.11(3) Uiso 1 1 d . . .
H14 H 0.482(3) 0.363(3) 0.598(2) 0.034(12) Uiso 1 1 d . . .
H17 H 0.139(3) 0.433(3) 0.474(3) 0.046(14) Uiso 1 1 d . . .
H9 H 0.256(4) 0.608(4) 0.485(3) 0.059(16) Uiso 1 1 d . . .
H7 H 0.2500 0.7500 0.277(5) 0.08(3) Uiso 1 2 d S . .

loop_
_atom_site_aniso_label
_atom_site_aniso_U_11
_atom_site_aniso_U_22
_atom_site_aniso_U_33
_atom_site_aniso_U_23
_atom_site_aniso_U_13
_atom_site_aniso_U_12
C12 0.041(3) 0.056(3) 0.032(3) 0.007(3) -0.008(2) 0.001(2)
Ti1 0.0281(5) 0.0179(5) 0.0221(5) 0.000 0.000 0.0005(5)
O1 0.0362(17) 0.0283(16) 0.0284(15) 0.0054(13) -0.0082(13) 0.0026(13)
O2 0.0330(15) 0.0216(14) 0.0294(15) 0.0017(12) -0.0024(13) -0.0031(12)
N1 0.059(3) 0.044(3) 0.065(3) 0.019(2) -0.004(3) 0.013(2)
N2 0.087(5) 0.033(3) 0.046(3) 0.000 0.000 0.014(3)
N3 0.0286(19) 0.0160(17) 0.0293(18) -0.0009(13) -0.0006(15) 0.0049(14)
C1 0.045(3) 0.030(2) 0.023(2) -0.0008(19) -0.007(2) 0.005(2)
C2 0.036(3) 0.045(3) 0.031(3) 0.005(2) 0.002(2) 0.002(2)
C3 0.027(2) 0.039(3) 0.030(2) 0.001(2) 0.0017(19) 0.009(2)
C4 0.034(3) 0.028(2) 0.020(2) -0.0017(17) -0.0055(18) 0.002(2)
C5 0.031(3) 0.039(3) 0.026(2) -0.0003(19) 0.008(2) 0.008(2)
C6 0.031(3) 0.042(3) 0.028(2) -0.003(2) 0.001(2) 0.013(2)
C7 0.040(3) 0.024(2) 0.038(3) -0.003(2) -0.002(2) 0.005(2)
C8 0.043(3) 0.034(3) 0.053(3) -0.019(2) 0.000(2) 0.009(2)
C9 0.037(3) 0.027(2) 0.036(3) -0.003(2) -0.002(2) -0.007(2)
C10 0.025(2) 0.024(2) 0.027(2) -0.0027(18) 0.0026(17) -0.0001(18)
C11 0.033(3) 0.046(3) 0.028(2) -0.002(2) -0.003(2) -0.007(2)
C13 0.059(3) 0.047(3) 0.064(4) -0.021(3) 0.000(3) -0.001(3)
C14 0.053(5) 0.066(5) 0.043(4) 0.000 0.000 -0.011(4)
C15 0.071(4) 0.029(3) 0.057(3) 0.008(2) -0.004(3) 0.011(3)

loop_
_atom_type_symbol
_atom_type_description
_atom_type_scat_dispersion_real
_atom_type_scat_dispersion_imag
_atom_type_scat_source
C C 0.0033 0.0016 'International Tables Vol C Tables 4.2.6.8 and 6.1.1.4'
H H 0.0000 0.0000 'International Tables Vol C Tables 4.2.6.8 and 6.1.1.4'
N N 0.0061 0.0033 'International Tables Vol C Tables 4.2.6.8 and 6.1.1.4'
O O 0.0106 0.0060 'International Tables Vol C Tables 4.2.6.8 and 6.1.1.4'
Ti Ti 0.2776 0.4457 'International Tables Vol C Tables 4.2.6.8 and 6.1.1.4'

loop_
_geom_angle_atom_site_label_1
_geom_angle_atom_site_label_2
_geom_angle_atom_site_label_3
_geom_angle
_geom_angle_site_symmetry_1
_geom_angle_site_symmetry_3
_geom_angle_publ_flag
C11 C12 C8 119.7(4) . 2 ?
C11 C12 H16 123(3) . . ?
C8 C12 H16 117(3) 2 . ?
O1 Ti1 O1 101.89(17) . 2 ?
O1 Ti1 O2 95.34(12) . . ?
O1 Ti1 O2 101.57(12) 2 . ?
O1 Ti1 O2 101.57(12) . 2 ?
O1 Ti1 O2 95.34(12) 2 2 ?
O2 Ti1 O2 153.04(17) . 2 ?
O1 Ti1 N3 88.60(11) . . ?
O1 Ti1 N3 166.98(11) 2 . ?
O2 Ti1 N3 84.88(12) . . ?
O2 Ti1 N3 74.80(11) 2 . ?
O1 Ti1 N3 166.98(11) . 2 ?
O1 Ti1 N3 88.60(11) 2 2 ?
O2 Ti1 N3 74.80(11) . 2 ?
O2 Ti1 N3 84.88(12) 2 2 ?
N3 Ti1 N3 82.15(16) . 2 ?
C4 O1 Ti1 134.9(3) . . ?
C9 O2 Ti1 125.5(2) . . ?
C1 N1 H1 119(3) . . ?
C1 N1 H2 119(4) . . ?
H1 N1 H2 110(5) . . ?
C15 N2 C15 115.7(6) 2_565 . ?
C10 N3 C7 118.4(4) 2 . ?
C10 N3 Ti1 114.1(2) 2 . ?
C7 N3 Ti1 127.3(3) . . ?
N1 C1 C2 121.9(5) . . ?
N1 C1 C6 120.6(4) . . ?
C2 C1 C6 117.4(4) . . ?
C3 C2 C1 121.0(4) . . ?
C3 C2 H5 124(3) . . ?
C1 C2 H5 115(3) . . ?
C2 C3 C4 121.4(4) . . ?
C2 C3 H6 122(3) . . ?
C4 C3 H6 117(3) . . ?
O1 C4 C5 120.1(4) . . ?
O1 C4 C3 121.3(4) . . ?
C5 C4 C3 118.6(4) . . ?
C4 C5 C6 120.5(4) . . ?
C4 C5 H4 122(2) . . ?
C6 C5 H4 118(2) . . ?
C1 C6 C5 120.9(4) . . ?
C1 C6 H3 121(2) . . ?
C5 C6 H3 118(2) . . ?
N3 C7 C8 121.9(4) . . ?
N3 C7 H17 117(3) . . ?
C8 C7 H17 121(3) . . ?
C12 C8 C7 118.7(4) 2 . ?
C12 C8 H12 126(3) 2 . ?
C7 C8 H12 115(3) . . ?
O2 C9 C10 111.2(3) . . ?
O2 C9 H11 112(2) . . ?
C10 C9 H11 107(2) . . ?
O2 C9 H10 110(2) . . ?
C10 C9 H10 106(2) . . ?
H11 C9 H10 110(3) . . ?
N3 C10 C11 122.4(4) 2 . ?
N3 C10 C9 112.8(3) 2 . ?
C11 C10 C9 124.7(4) . . ?
C12 C11 C10 118.9(4) . . ?
C12 C11 H14 122(3) . . ?
C10 C11 H14 119(3) . . ?
C15 C13 C14 118.5(5) . . ?
C15 C13 H8 120(3) . . ?
C14 C13 H8 122(3) . . ?
C13 C14 C13 118.0(7) 2_565 . ?
C13 C14 H7 121.0(4) 2_565 . ?
C13 C14 H7 121.0(4) . . ?
N2 C15 C13 124.6(5) . . ?
N2 C15 H9 117(3) . . ?
C13 C15 H9 119(3) . . ?

loop_
_geom_bond_atom_site_label_1
_geom_bond_atom_site_label_2
_geom_bond_distance
_geom_bond_site_symmetry_2
_geom_bond_publ_flag
C12 C11 1.368(6) . ?
C12 C8 1.373(7) 2 ?
C12 H16 0.95(5) . ?
Ti1 O1 1.858(3) . ?
Ti1 O1 1.858(3) 2 ?
Ti1 O2 1.874(2) . ?
Ti1 O2 1.874(2) 2 ?
Ti1 N3 2.241(3) . ?
Ti1 N3 2.241(3) 2 ?
O1 C4 1.355(4) . ?
O2 C9 1.399(5) . ?
N1 C1 1.393(6) . ?
N1 H1 0.91(4) . ?
N1 H2 0.94(6) . ?
N2 C15 1.314(6) 2_565 ?
N2 C15 1.314(6) . ?
N3 C10 1.338(5) 2 ?
N3 C7 1.344(5) . ?
C1 C2 1.396(6) . ?
C1 C6 1.396(6) . ?
C2 C3 1.374(6) . ?
C2 H5 0.95(5) . ?
C3 C4 1.380(6) . ?
C3 H6 0.91(4) . ?
C4 C5 1.378(6) . ?
C5 C6 1.396(6) . ?
C5 H4 0.97(4) . ?
C6 H3 0.99(4) . ?
C7 C8 1.381(6) . ?
C7 H17 0.92(4) . ?
C8 C12 1.373(7) 2 ?
C8 H12 0.91(4) . ?
C9 C10 1.491(6) . ?
C9 H11 0.99(4) . ?
C9 H10 0.95(4) . ?
C10 N3 1.338(5) 2 ?
C10 C11 1.371(6) . ?
C11 H14 0.94(4) . ?
C13 C15 1.356(7) . ?
C13 C14 1.366(6) . ?
C13 H8 0.89(5) . ?
C14 C13 1.366(6) 2_565 ?
C14 H7 0.92(7) . ?
C15 H9 0.83(5) . ?
